data_4502147
loop_
_publ_author_name
'Huang, Qian'
'Yu, Jiancan'
'Gao, Junkuo'
'Rao, Xingtang'
'Yang, Xiuli'
'Cui, Yuanjing'
'Wu, Chuande'
'Zhang, Zhangjing'
'Xiang, Shengchang'
'Chen, Banglin'
'Qian, Guodong'

_publ_section_title
;
 Two Chiral Nonlinear Optical Coordination Networks Based on Interwoven
 Two-Dimensional Square Grids of Double Helices
;
_journal_issue 12
_journal_name_full 'Crystal Growth &amp; Design'
_journal_page_first 5291
_journal_paper_doi 10.1021/cg101135r
_journal_volume 10
_journal_year 2010
_chemical_absolute_configuration unk
_chemical_formula_moiety 'C30 H38 Cd N4 O6, 2(H2 O)'
_chemical_formula_sum 'C30 H42 Cd N4 O8'
_chemical_formula_weight 699.09
_chemical_name_systematic
; 
 ? 
;
_space_group_IT_number 5
_symmetry_cell_setting monoclinic
_symmetry_space_group_name_Hall 'C 2y'
_symmetry_space_group_name_H-M 'C 1 2 1'
_atom_sites_solution_hydrogens geom
_atom_sites_solution_primary direct
_atom_sites_solution_secondary difmap
_audit_creation_method SHELXL-97
_cell_angle_alpha 90.00
_cell_angle_beta 99.598(3)
_cell_angle_gamma 90.00
_cell_formula_units_Z 2
_cell_length_a 19.8930(7)
_cell_length_b 9.0654(3)
_cell_length_c 9.4049(3)
_cell_measurement_reflns_used 3156
_cell_measurement_temperature 293(2)
_cell_measurement_theta_max 29.3107
_cell_measurement_theta_min 3.1863
_cell_volume 1672.32(10)
_computing_cell_refinement
;
CrysAlisPro, Oxford Diffraction Ltd.,
Version 1.171.33.52 (release 06-11-2009 CrysAlis171 .NET)
(compiled Nov  6 2009,16:24:50)
;
_computing_data_collection
;
CrysAlisPro, Oxford Diffraction Ltd.,
Version 1.171.33.52 (release 06-11-2009 CrysAlis171 .NET)
(compiled Nov  6 2009,16:24:50)
;
_computing_data_reduction
;
CrysAlisPro, Oxford Diffraction Ltd.,
Version 1.171.33.52 (release 06-11-2009 CrysAlis171 .NET)
(compiled Nov  6 2009,16:24:50)
;
_computing_molecular_graphics
;
 OLEX2: a complete structure solution, refinement and analysis program.
 Dolomanov et al., J. Appl. Cryst. (2009). 42, 339-341
;
_computing_publication_material
;
 OLEX2: a complete structure solution, refinement and analysis program.
 Dolomanov et al., J. Appl. Cryst. (2009). 42, 339-341
;
_diffrn_ambient_temperature 293(2)
_diffrn_detector_area_resol_mean 10.3592
_diffrn_measured_fraction_theta_full 0.997
_diffrn_measured_fraction_theta_max 0.997
_diffrn_measurement_device_type 'Xcalibur, Atlas, Gemini ultra'
_diffrn_measurement_method '\w scans'
_diffrn_radiation_monochromator graphite
_diffrn_radiation_source 'fine-focus sealed tube'
_diffrn_radiation_type MoK\a
_diffrn_radiation_wavelength 0.71073
_diffrn_reflns_av_R_equivalents 0.0177
_diffrn_reflns_av_sigmaI/netI 0.0312
_diffrn_reflns_limit_h_max 23
_diffrn_reflns_limit_h_min -21
_diffrn_reflns_limit_k_max 10
_diffrn_reflns_limit_k_min -10
_diffrn_reflns_limit_l_max 9
_diffrn_reflns_limit_l_min -11
_diffrn_reflns_number 3841
_diffrn_reflns_theta_full 25.35
_diffrn_reflns_theta_max 25.35
_diffrn_reflns_theta_min 3.19
_exptl_absorpt_coefficient_mu 0.704
_exptl_absorpt_correction_T_max 0.929
_exptl_absorpt_correction_T_min 0.758
_exptl_absorpt_correction_type multi-scan
_exptl_absorpt_process_details
;
CrysAlisPro, Oxford Diffraction Ltd.,
Version 1.171.33.53 (release 17-11-2009 CrysAlis171 .NET)
(compiled Nov 17 2009,16:58:22)
Empirical absorption correction using spherical harmonics,
 implemented in SCALE3 ABSPACK scaling algorithm.
;
_exptl_crystal_colour COLORLESS
_exptl_crystal_density_diffrn 1.388
_exptl_crystal_density_method 'not measured'
_exptl_crystal_description BLOCK
_exptl_crystal_F_000 724
_exptl_crystal_size_max 0.44
_exptl_crystal_size_mid 0.34
_exptl_crystal_size_min 0.20
_refine_diff_density_max 0.252
_refine_diff_density_min -0.164
_refine_diff_density_rms 0.040
_refine_ls_abs_structure_details 'Flack H D (1983), Acta Cryst. A39, 876-881'
_refine_ls_abs_structure_Flack -0.015(18)
_refine_ls_extinction_method none
_refine_ls_goodness_of_fit_ref 1.014
_refine_ls_hydrogen_treatment mixed
_refine_ls_matrix_type full
_refine_ls_number_parameters 204
_refine_ls_number_reflns 2304
_refine_ls_number_restraints 4
_refine_ls_restrained_S_all 1.014
_refine_ls_R_factor_all 0.0204
_refine_ls_R_factor_gt 0.0203
_refine_ls_shift/su_max 0.001
_refine_ls_shift/su_mean 0.000
_refine_ls_structure_factor_coef Fsqd
_refine_ls_weighting_details 'calc w=1/[\s^2^(Fo^2^)+(0.0199P)^2^+0.0000P] where P=(Fo^2^+2Fc^2^)/3'
_refine_ls_weighting_scheme calc
_refine_ls_wR_factor_gt 0.0410
_refine_ls_wR_factor_ref 0.0410
_reflns_number_gt 2294
_reflns_number_total 2304
_reflns_threshold_expression >2sigma(I)
_cod_data_source_file cg101135r_si_002.cif
_cod_data_source_block 100515_cd14_3
_cod_depositor_comments
;
The following automatic conversions were performed:

'_chemical_absolute_configuration' value 'UNK' changed to 'unk'
according to /home/saulius/struct/CIF-dictionaries/cif_core.dic
dictionary named 'cif_core.dic' version 2.4.2 from
2011-04-26.

'_symmetry_cell_setting' value 'Monoclinic' changed to
'monoclinic' according to
/home/saulius/struct/CIF-dictionaries/cif_core.dic dictionary named
'cif_core.dic' version 2.4.2 from 2011-04-26.

Automatic conversion script
Id: cif_fix_values 1715 2011-07-08 13:25:40Z adriana 

The following automatic conversions were performed:

'_exptl_absorpt_correction_type' value 'multi-scan'' was replaced
with the value 'multi-scan' as specified in the replacement file
'src/cod-tools/trunk/data/replacement-values/replacement_values.lst'.

Automatic conversion script
Id: cif_fix_values 5376 2017-05-30 11:51:03Z andrius 
;
_cod_original_sg_symbol_H-M 'C 2'
_cod_database_code 4502147

loop_
_symmetry_equiv_pos_as_xyz
'x, y, z'
'-x, y, -z'
'x+1/2, y+1/2, z'
'-x+1/2, y+1/2, -z'

loop_
_atom_site_label
_atom_site_type_symbol
_atom_site_fract_x
_atom_site_fract_y
_atom_site_fract_z
_atom_site_U_iso_or_equiv
_atom_site_adp_type
_atom_site_occupancy
_atom_site_symmetry_multiplicity
_atom_site_calc_flag
_atom_site_refinement_flags
Cd1 Cd 0.5000 0.3592 0.0000 0.03062(8) Uani 1 2 d S
O1 O 0.31834(17) 0.0011(3) -0.6501(3) 0.0537(9) Uani 1 1 d .
O2 O 0.44189(11) -0.5887(2) -0.82392(19) 0.0588(7) Uani 1 1 d .
O3 O 0.39872(10) -0.4793(3) -1.0244(2) 0.0499(5) Uani 1 1 d .
O4 O 0.31768(13) -0.3828(3) -1.2779(2) 0.0612(6) Uani 1 1 d D
N1 N 0.44105(12) 0.1857(3) -0.1506(2) 0.0414(6) Uani 1 1 d .
N2 N 0.34480(10) -0.1276(5) -0.44046(19) 0.0380(6) Uani 1 1 d .
H2 H 0.3393 -0.2116 -0.4014 0.046 Uiso 1 1 calc R
C1 C 0.39689(17) 0.1164(4) -0.3938(3) 0.0521(8) Uani 1 1 d .
H1 H 0.3892 0.1417 -0.4910 0.063 Uiso 1 1 calc R
C2 C 0.42943(18) 0.2117(4) -0.2930(3) 0.0560(9) Uani 1 1 d .
H2A H 0.4446 0.3008 -0.3251 0.067 Uiso 1 1 calc R
C3 C 0.41954(15) 0.0567(3) -0.1090(3) 0.0433(7) Uani 1 1 d .
H3 H 0.4266 0.0359 -0.0108 0.052 Uiso 1 1 calc R
C4 C 0.38745(15) -0.0482(3) -0.2018(3) 0.0417(7) Uani 1 1 d .
H4 H 0.3739 -0.1375 -0.1667 0.050 Uiso 1 1 calc R
C5 C 0.37556(14) -0.0187(3) -0.3489(3) 0.0368(6) Uani 1 1 d .
C6 C 0.32191(13) -0.1175(5) -0.5874(3) 0.0374(10) Uani 1 1 d .
C7 C 0.3055(2) -0.2635(5) -0.6617(4) 0.0352(9) Uani 1 1 d .
H7 H 0.2821 -0.3252 -0.5996 0.042 Uiso 1 1 calc R
C8 C 0.25904(15) -0.2486(3) -0.8086(3) 0.0460(8) Uani 1 1 d .
H8A H 0.2128 -0.2782 -0.8018 0.055 Uiso 1 1 calc R
H8B H 0.2583 -0.1474 -0.8423 0.055 Uiso 1 1 calc R
C9 C 0.28923(15) -0.3507(4) -0.9116(3) 0.0483(8) Uani 1 1 d .
H9A H 0.2536 -0.4094 -0.9679 0.058 Uiso 1 1 calc R
H9B H 0.3116 -0.2933 -0.9772 0.058 Uiso 1 1 calc R
C10 C 0.34059(13) -0.4502(3) -0.8185(3) 0.0328(6) Uani 1 1 d .
C11 C 0.37096(14) -0.3472(3) -0.6899(3) 0.0366(7) Uani 1 1 d .
C12 C 0.42232(17) -0.2385(4) -0.7383(4) 0.0663(10) Uani 1 1 d .
H12B H 0.4002 -0.1830 -0.8198 0.099 Uiso 1 1 calc R
H12C H 0.4599 -0.2924 -0.7647 0.099 Uiso 1 1 calc R
H12A H 0.4388 -0.1723 -0.6606 0.099 Uiso 1 1 calc R
C13 C 0.40566(17) -0.4300(4) -0.5565(3) 0.0633(10) Uani 1 1 d .
H13B H 0.4273 -0.3607 -0.4863 0.095 Uiso 1 1 calc R
H13C H 0.4393 -0.4960 -0.5829 0.095 Uiso 1 1 calc R
H13A H 0.3722 -0.4855 -0.5164 0.095 Uiso 1 1 calc R
C14 C 0.30440(17) -0.5847(3) -0.7681(4) 0.0564(9) Uani 1 1 d .
H14B H 0.3370 -0.6453 -0.7077 0.085 Uiso 1 1 calc R
H14C H 0.2835 -0.6406 -0.8504 0.085 Uiso 1 1 calc R
H14A H 0.2700 -0.5526 -0.7146 0.085 Uiso 1 1 calc R
C15 C 0.39683(14) -0.5083(3) -0.8954(3) 0.0366(6) Uani 1 1 d .
H4A H 0.3397(13) -0.414(3) -1.203(2) 0.055 Uiso 1 1 d D
H4B H 0.2775(10) -0.411(4) -1.291(3) 0.055 Uiso 1 1 d D

loop_
_atom_site_aniso_label
_atom_site_aniso_U_11
_atom_site_aniso_U_22
_atom_site_aniso_U_33
_atom_site_aniso_U_23
_atom_site_aniso_U_13
_atom_site_aniso_U_12
Cd1 0.03171(13) 0.03202(13) 0.02838(13) 0.000 0.00573(8) 0.000
O1 0.072(2) 0.0383(16) 0.0431(15) 0.0004(13) -0.0134(13) 0.0045(15)
O2 0.0587(13) 0.079(2) 0.0408(11) 0.0092(10) 0.0148(9) 0.0392(12)
O3 0.0507(13) 0.0653(15) 0.0359(11) 0.0033(10) 0.0133(9) 0.0172(11)
O4 0.0646(16) 0.0686(17) 0.0477(14) 0.0161(12) 0.0014(11) -0.0168(14)
N1 0.0443(14) 0.0438(15) 0.0342(14) -0.0022(11) 0.0013(10) -0.0114(12)
N2 0.0511(11) 0.0322(15) 0.0294(9) 0.0004(16) 0.0027(8) -0.0048(19)
C1 0.071(2) 0.0508(19) 0.0301(16) 0.0014(14) -0.0033(14) -0.0219(18)
C2 0.077(2) 0.0460(19) 0.0405(18) 0.0068(15) -0.0039(15) -0.0241(18)
C3 0.0492(18) 0.0492(19) 0.0304(15) 0.0005(14) 0.0031(12) -0.0142(15)
C4 0.0476(18) 0.0415(17) 0.0345(15) -0.0001(13) 0.0031(13) -0.0149(14)
C5 0.0392(16) 0.0378(16) 0.0325(15) -0.0069(12) 0.0036(12) -0.0055(14)
C6 0.0336(12) 0.041(3) 0.0363(13) -0.0133(18) 0.0018(9) 0.0016(16)
C7 0.0317(19) 0.036(2) 0.0384(19) -0.0077(16) 0.0069(14) -0.0006(16)
C8 0.0407(17) 0.0515(19) 0.0417(17) -0.0133(14) -0.0051(13) 0.0118(15)
C9 0.0457(18) 0.061(2) 0.0345(16) -0.0056(14) -0.0034(12) 0.0173(16)
C10 0.0306(14) 0.0368(16) 0.0300(13) -0.0041(12) 0.0025(10) 0.0012(12)
C11 0.0284(15) 0.0449(17) 0.0359(15) -0.0041(13) 0.0034(11) 0.0055(13)
C12 0.046(2) 0.066(2) 0.092(3) -0.028(2) 0.0277(18) -0.0194(18)
C13 0.056(2) 0.089(3) 0.0398(17) -0.0096(17) -0.0061(14) 0.032(2)
C14 0.054(2) 0.048(2) 0.072(2) -0.0038(15) 0.0245(16) -0.0058(14)
C15 0.0372(16) 0.0381(16) 0.0346(16) -0.0044(13) 0.0060(12) 0.0031(14)

loop_
_atom_type_symbol
_atom_type_description
_atom_type_scat_dispersion_real
_atom_type_scat_dispersion_imag
_atom_type_scat_source
C C 0.0033 0.0016 'International Tables Vol C Tables 4.2.6.8 and 6.1.1.4'
H H 0.0000 0.0000 'International Tables Vol C Tables 4.2.6.8 and 6.1.1.4'
N N 0.0061 0.0033 'International Tables Vol C Tables 4.2.6.8 and 6.1.1.4'
Cd Cd -0.8075 1.2024 'International Tables Vol C Tables 4.2.6.8 and 6.1.1.4'
O O 0.0106 0.0060 'International Tables Vol C Tables 4.2.6.8 and 6.1.1.4'

loop_
_geom_angle_atom_site_label_1
_geom_angle_atom_site_label_2
_geom_angle_atom_site_label_3
_geom_angle
_geom_angle_site_symmetry_1
_geom_angle_site_symmetry_3
O2 Cd1 O2 155.47(11) 2_664 1_566
O2 Cd1 N1 87.80(8) 2_664 .
O2 Cd1 N1 109.18(8) 1_566 .
O2 Cd1 N1 109.19(8) 2_664 2_655
O2 Cd1 N1 87.80(8) 1_566 2_655
N1 Cd1 N1 93.82(12) . 2_655
O2 Cd1 O3 54.95(6) 2_664 2_664
O2 Cd1 O3 108.81(8) 1_566 2_664
N1 Cd1 O3 141.81(8) . 2_664
N1 Cd1 O3 91.37(8) 2_655 2_664
O2 Cd1 O3 108.81(8) 2_664 1_566
O2 Cd1 O3 54.95(6) 1_566 1_566
N1 Cd1 O3 91.37(8) . 1_566
N1 Cd1 O3 141.81(8) 2_655 1_566
O3 Cd1 O3 107.29(11) 2_664 1_566
O2 Cd1 C15 27.50(7) 2_664 2_664
O2 Cd1 C15 134.28(8) 1_566 2_664
N1 Cd1 C15 114.81(9) . 2_664
N1 Cd1 C15 100.82(8) 2_655 2_664
O3 Cd1 C15 27.47(7) 2_664 2_664
O3 Cd1 C15 111.11(8) 1_566 2_664
O2 Cd1 C15 134.28(8) 2_664 1_566
O2 Cd1 C15 27.49(7) 1_566 1_566
N1 Cd1 C15 100.82(8) . 1_566
N1 Cd1 C15 114.81(9) 2_655 1_566
O3 Cd1 C15 111.11(8) 2_664 1_566
O3 Cd1 C15 27.47(7) 1_566 1_566
C15 Cd1 C15 127.21(12) 2_664 1_566
C15 O2 Cd1 97.92(16) . 1_544
C15 O3 Cd1 86.62(16) . 1_544
H4A O4 H4B 112(3) . .
C3 N1 C2 116.0(2) . .
C3 N1 Cd1 125.27(18) . .
C2 N1 Cd1 118.63(19) . .
C6 N2 C5 127.7(4) . .
C6 N2 H2 116.1 . .
C5 N2 H2 116.1 . .
C2 C1 C5 118.8(3) . .
C2 C1 H1 120.6 . .
C5 C1 H1 120.6 . .
N1 C2 C1 124.4(3) . .
N1 C2 H2A 117.8 . .
C1 C2 H2A 117.8 . .
N1 C3 C4 124.2(3) . .
N1 C3 H3 117.9 . .
C4 C3 H3 117.9 . .
C3 C4 C5 118.8(3) . .
C3 C4 H4 120.6 . .
C5 C4 H4 120.6 . .
N2 C5 C1 124.5(3) . .
N2 C5 C4 117.8(3) . .
C1 C5 C4 117.7(2) . .
O1 C6 N2 121.5(4) . .
O1 C6 C7 124.0(2) . .
N2 C6 C7 114.5(4) . .
C6 C7 C8 113.1(3) . .
C6 C7 C11 112.4(3) . .
C8 C7 C11 106.4(3) . .
C6 C7 H7 108.3 . .
C8 C7 H7 108.3 . .
C11 C7 H7 108.3 . .
C9 C8 C7 106.0(3) . .
C9 C8 H8A 110.5 . .
C7 C8 H8A 110.5 . .
C9 C8 H8B 110.5 . .
C7 C8 H8B 110.5 . .
H8A C8 H8B 108.7 . .
C10 C9 C8 106.8(2) . .
C10 C9 H9A 110.4 . .
C8 C9 H9A 110.4 . .
C10 C9 H9B 110.4 . .
C8 C9 H9B 110.4 . .
H9A C9 H9B 108.6 . .
C15 C10 C9 114.0(2) . .
C15 C10 C14 107.0(2) . .
C9 C10 C14 110.1(2) . .
C15 C10 C11 110.7(2) . .
C9 C10 C11 103.1(2) . .
C14 C10 C11 112.1(2) . .
C13 C11 C12 109.0(3) . .
C13 C11 C10 113.9(3) . .
C12 C11 C10 110.0(2) . .
C13 C11 C7 112.0(3) . .
C12 C11 C7 110.5(3) . .
C10 C11 C7 101.2(2) . .
C11 C12 H12B 109.5 . .
C11 C12 H12C 109.5 . .
H12B C12 H12C 109.5 . .
C11 C12 H12A 109.5 . .
H12B C12 H12A 109.5 . .
H12C C12 H12A 109.5 . .
C11 C13 H13B 109.5 . .
C11 C13 H13C 109.5 . .
H13B C13 H13C 109.5 . .
C11 C13 H13A 109.5 . .
H13B C13 H13A 109.5 . .
H13C C13 H13A 109.5 . .
C10 C14 H14B 109.5 . .
C10 C14 H14C 109.5 . .
H14B C14 H14C 109.5 . .
C10 C14 H14A 109.5 . .
H14B C14 H14A 109.5 . .
H14C C14 H14A 109.5 . .
O3 C15 O2 120.4(2) . .
O3 C15 C10 122.1(2) . .
O2 C15 C10 117.4(2) . .
O3 C15 Cd1 65.91(14) . 1_544
O2 C15 Cd1 54.59(13) . 1_544
C10 C15 Cd1 171.6(2) . 1_544

loop_
_geom_bond_atom_site_label_1
_geom_bond_atom_site_label_2
_geom_bond_distance
_geom_bond_site_symmetry_2
Cd1 O2 2.2227(18) 2_664
Cd1 O2 2.2227(18) 1_566
Cd1 N1 2.303(2) .
Cd1 N1 2.303(2) 2_655
Cd1 O3 2.470(2) 2_664
Cd1 O3 2.470(2) 1_566
Cd1 C15 2.701(3) 2_664
Cd1 C15 2.701(3) 1_566
O1 C6 1.222(5) .
O2 C15 1.259(3) .
O2 Cd1 2.2226(18) 1_544
O3 C15 1.248(3) .
O3 Cd1 2.470(2) 1_544
O4 H4A 0.818(17) .
O4 H4B 0.829(17) .
N1 C3 1.327(4) .
N1 C2 1.341(4) .
N2 C6 1.384(3) .
N2 C5 1.384(4) .
N2 H2 0.8600 .
C1 C2 1.364(4) .
C1 C5 1.385(4) .
C1 H1 0.9300 .
C2 H2A 0.9300 .
C3 C4 1.373(4) .
C3 H3 0.9300 .
C4 C5 1.390(4) .
C4 H4 0.9300 .
C6 C7 1.507(6) .
C7 C8 1.534(5) .
C7 C11 1.568(5) .
C7 H7 0.9800 .
C8 C9 1.533(4) .
C8 H8A 0.9700 .
C8 H8B 0.9700 .
C9 C10 1.525(4) .
C9 H9A 0.9700 .
C9 H9B 0.9700 .
C10 C15 1.524(4) .
C10 C14 1.531(4) .
C10 C11 1.567(4) .
C11 C13 1.524(4) .
C11 C12 1.542(4) .
C12 H12B 0.9600 .
C12 H12C 0.9600 .
C12 H12A 0.9600 .
C13 H13B 0.9600 .
C13 H13C 0.9600 .
C13 H13A 0.9600 .
C14 H14B 0.9600 .
C14 H14C 0.9600 .
C14 H14A 0.9600 .
C15 Cd1 2.701(3) 1_544
